data_7208166
loop_
_publ_author_name
'Bernini, Maria C.'
'Platero-Prats, Ana E.'
'Snejko, Natalia'
'Guti\'errez-Puebla, Enrique'
'Labrador, Ana'
'S\'aez-Puche, Regino'
'Romero de Paz, Julio'
'Monge, M. Angeles'

_publ_section_title
;
 Tuning the magnetic properties of transition metal MOFs by metal--oxygen
 condensation control: the relation between synthesis temperature, SBU
 nuclearity and carboxylate geometry
;
_journal_issue 17
_journal_name_full CrystEngComm
_journal_page_first 5493
_journal_paper_doi 10.1039/c2ce06563k
_journal_volume 14
_journal_year 2012
_chemical_formula_moiety ' C34 H20 F12 Ni3 O11'
_chemical_formula_sum 'C34 H20 F12 Ni3 O11'
_chemical_formula_weight 1008.57
_space_group_IT_number 14
_symmetry_cell_setting monoclinic
_symmetry_Int_Tables_number 14
_symmetry_space_group_name_Hall '-P 2ybc'
_symmetry_space_group_name_H-M 'P 1 21/c 1'
_cell_angle_alpha 90
_cell_angle_beta 99.78(4)
_cell_angle_gamma 90
_cell_formula_units_Z 4
_cell_length_a 7.085(2)
_cell_length_b 31.766(7)
_cell_length_c 16.404(4)
_cell_measurement_temperature 298
_cell_volume 3638.3(16)
_computing_cell_refinement 'Materials Studio 5.5'
_computing_data_collection 'local program'
_computing_structure_refinement 'Materials Studio 5.5'
_diffrn_ambient_temperature 298
_diffrn_measurement_method \q/2\q
_diffrn_radiation_type 'Cu K\a'
_diffrn_radiation_wavelength 1.5405
_exptl_absorpt_coefficient_mu 2.932
_exptl_crystal_density_diffrn 1.8412
_exptl_crystal_density_method 'not measured'
_exptl_crystal_F_000 2016
_pd_proc_ls_profile_function Pseudo-Voig
_pd_proc_ls_prof_R_factor 0.2495
_pd_proc_ls_prof_wR_factor 0.1516
_cod_data_source_file c2ce06563k.txt
_cod_data_source_block compound1crietveld
_cod_depositor_comments
;
The following automatic conversions were performed:

'_symmetry_cell_setting' value 'Monoclinic' changed to 'monoclinic'
according to /home/saulius/struct/CIF-dictionaries/cif_core.dic
dictionary named 'cif_core.dic' version 2.4.1 from 2010-06-29.

Automatic conversion script
Id: cif_fix_values 1891 2012-01-12 08:04:46Z andrius 
;
_cod_original_cell_volume 3638(2)
_cod_original_sg_symbol_Hall 2ybc
_cod_original_sg_symbol_H-M 'P 21/C'
_cod_database_code 7208166

loop_
_symmetry_equiv_pos_as_xyz
x,y,z
-x,y+1/2,-z+1/2
-x,-y,-z
x,-y+1/2,z+1/2

loop_
_atom_site_label
_atom_site_type_symbol
_atom_site_fract_x
_atom_site_fract_y
_atom_site_fract_z
_atom_site_U_iso_or_equiv
_atom_site_adp_type
_atom_site_occupancy
C1 C 0.69370 1.02384 0.35680 0.05000 Uiso 1.00
C2 C 0.75100 1.04730 0.28640 0.05000 Uiso 1.00
C3 C 0.83430 1.02596 0.22840 0.05000 Uiso 1.00
C4 C 0.89360 1.04790 0.16540 0.05000 Uiso 1.00
C5 C 0.88250 1.09170 0.16130 0.05000 Uiso 1.00
C6 C 0.80190 1.11274 0.22000 0.05000 Uiso 1.00
C7 C 0.73200 1.09071 0.28130 0.05000 Uiso 1.00
C8 C 0.96580 1.11321 0.09200 0.05000 Uiso 1.00
C9 C 0.92900 1.16117 0.08670 0.05000 Uiso 1.00
C10 C 1.18080 1.10688 0.11180 0.05000 Uiso 1.00
C11 C 0.87800 1.09518 0.00670 0.05000 Uiso 1.00
C12 C 0.97670 1.08775 -0.05650 0.05000 Uiso 1.00
C13 C 0.88650 1.07429 -0.13340 0.05000 Uiso 1.00
C14 C 0.69320 1.06918 -0.14860 0.05000 Uiso 1.00
C15 C 0.59440 1.07600 -0.08530 0.05000 Uiso 1.00
C16 C 0.68490 1.08861 -0.00790 0.05000 Uiso 1.00
C17 C 0.59850 1.05874 -0.23540 0.05000 Uiso 1.00
C18 C 0.03970 0.89734 0.51750 0.05000 Uiso 1.00
C19 C -0.06160 0.86355 0.55430 0.05000 Uiso 1.00
C20 C -0.20180 0.87323 0.59920 0.05000 Uiso 1.00
C21 C -0.30520 0.84153 0.62740 0.05000 Uiso 1.00
C22 C -0.27090 0.79966 0.61060 0.05000 Uiso 1.00
C23 C -0.12830 0.79002 0.56660 0.05000 Uiso 1.00
C24 C -0.02300 0.82167 0.53970 0.05000 Uiso 1.00
C25 C -0.39120 0.76321 0.63410 0.05000 Uiso 1.00
C26 C -0.51110 0.77610 0.69920 0.05000 Uiso 1.00
C27 C -0.52440 0.74990 0.55380 0.05000 Uiso 1.00
C28 C -0.26910 0.72642 0.67310 0.05000 Uiso 1.00
C29 C -0.10130 0.73596 0.72540 0.05000 Uiso 1.00
C30 C 0.00830 0.70435 0.76800 0.05000 Uiso 1.00
C31 C -0.05350 0.66298 0.76080 0.05000 Uiso 1.00
C32 C -0.22000 0.65323 0.70850 0.05000 Uiso 1.00
C33 C -0.32580 0.68470 0.66480 0.05000 Uiso 1.00
C34 C 0.05650 0.62940 0.81060 0.05000 Uiso 1.00
F1 F 1.01780 1.18152 0.15386 0.05000 Uiso 1.00
F2 F 0.74630 1.16933 0.08102 0.05000 Uiso 1.00
F3 F 0.98320 1.17819 0.02122 0.05000 Uiso 1.00
F4 F 1.24640 1.11516 0.19167 0.05000 Uiso 1.00
F5 F 1.27490 1.13156 0.06762 0.05000 Uiso 1.00
F6 F 1.22910 1.06743 0.09837 0.05000 Uiso 1.00
F7 F -0.64950 0.80292 0.66866 0.05000 Uiso 1.00
F8 F -0.40830 0.79466 0.76395 0.05000 Uiso 1.00
F9 F -0.59360 0.74302 0.72791 0.05000 Uiso 1.00
F10 F -0.66660 0.72645 0.56797 0.05000 Uiso 1.00
F11 F -0.43170 0.72834 0.50430 0.05000 Uiso 1.00
F12 F -0.59720 0.78352 0.51114 0.05000 Uiso 1.00
H3 H 0.84990 0.99700 0.23210 0.05000 Uiso 1.00
H4 H 0.94190 1.03330 0.12490 0.05000 Uiso 1.00
H6 H 0.79440 1.14190 0.21850 0.05000 Uiso 1.00
H7 H 0.67280 1.10500 0.31880 0.05000 Uiso 1.00
H10 H 0.56100 0.92250 0.49600 0.05000 Uiso 1.00
H11 H 0.21000 1.00280 0.38600 0.05000 Uiso 1.00
H12 H 1.10520 1.09180 -0.04730 0.05000 Uiso 1.00
H13 H 0.95500 1.06870 -0.17490 0.05000 Uiso 1.00
H15 H 0.46580 1.07210 -0.09470 0.05000 Uiso 1.00
H16 H 0.61710 1.09270 0.03450 0.05000 Uiso 1.00
H20 H -0.22600 0.90110 0.61030 0.05000 Uiso 1.00
H21 H -0.39800 0.84820 0.65760 0.05000 Uiso 1.00
H23 H -0.10410 0.76210 0.55520 0.05000 Uiso 1.00
H24 H 0.07390 0.81490 0.51190 0.05000 Uiso 1.00
H29 H -0.06230 0.76380 0.73180 0.05000 Uiso 1.00
H30 H 0.12190 0.71090 0.80100 0.05000 Uiso 1.00
H32 H -0.26030 0.62550 0.70280 0.05000 Uiso 1.00
H33 H -0.43600 0.67790 0.62960 0.05000 Uiso 1.00
H9A H 0.48600 0.85300 0.36600 0.05000 Uiso 1.00
H9B H 0.65900 0.84330 0.34100 0.05000 Uiso 1.00
Ni1 Ni 0.25237 0.92932 0.39854 0.05000 Uiso 1.00
Ni2 Ni 0.72646 0.92635 0.37486 0.05000 Uiso 1.00
Ni3 Ni 1.00000 1.00000 0.50000 0.05000 Uiso 1.00
Ni4 Ni 0.50000 1.00000 0.50000 0.05000 Uiso 1.00
O1 O 0.56040 1.03535 0.38861 0.05000 Uiso 1.00
O2 O 0.79950 0.99240 0.38344 0.05000 Uiso 1.00
O3 O 0.69760 1.04534 -0.28464 0.05000 Uiso 1.00
O4 O 0.42370 1.06543 -0.25272 0.05000 Uiso 1.00
O5 O -0.05240 0.93134 0.49724 0.05000 Uiso 1.00
O6 O 0.20040 0.89112 0.50357 0.05000 Uiso 1.00
O7 O 0.22950 0.63384 0.83220 0.05000 Uiso 1.00
O8 O -0.02630 0.59687 0.83087 0.05000 Uiso 1.00
O9 O 0.62470 0.85859 0.37610 0.05000 Uiso 1.00
O10 O 0.53280 0.93587 0.45348 0.05000 Uiso 1.00
O11 O 0.21920 0.99233 0.43440 0.05000 Uiso 1.00

loop_
_atom_type_symbol
_atom_type_description
_atom_type_scat_dispersion_real
_atom_type_scat_dispersion_imag
_atom_type_scat_source
C C 0.0181 0.0091 'International Tables Vol C Tables 4.2.6.8 and 6.1.1.4'
H H 0.0000 0.0000 'International Tables Vol C Tables 4.2.6.8 and 6.1.1.4'
O O 0.0492 0.0322 'International Tables Vol C Tables 4.2.6.8 and 6.1.1.4'
F F 0.0727 0.0534 'International Tables Vol C Tables 4.2.6.8 and 6.1.1.4'
Ni Ni -3.0029 0.5091 'International Tables Vol C Tables 4.2.6.8 and 6.1.1.4'

loop_
_geom_angle_atom_site_label_1
_geom_angle_atom_site_label_2
_geom_angle_atom_site_label_3
_geom_angle
O6 Ni1 O10 89.44
O6 Ni1 O11 105.35
O10 Ni1 O11 85.79
O2 Ni2 O9 173.20
O2 Ni2 O10 89.67
O9 Ni2 O10 83.52
O1 Ni4 O10 97.74
O1 Ni4 O11 86.35
O10 Ni4 O11 82.08
Ni4 O1 C1 118.03
Ni2 O2 Ni3 106.04
Ni2 O2 C1 128.00
Ni3 O2 C1 117.82
Ni1 O6 C18 110.25
Ni1 O10 Ni2 114.17
Ni1 O10 Ni4 95.44
Ni2 O10 Ni4 118.29
Ni1 O11 Ni4 96.41
O1 C1 O2 122.88
O1 C1 C2 121.27
O2 C1 C2 115.76
C1 C2 C3 119.62
C1 C2 C7 120.56
C3 C2 C7 119.70
C2 C3 C4 119.47
C3 C4 C5 121.45
C4 C5 C6 118.58
C4 C5 C8 117.14
C6 C5 C8 124.26
C5 C6 C7 120.40
C2 C7 C6 120.24
C5 C8 C9 113.56
C5 C8 C10 106.40
C5 C8 C11 111.21
C9 C8 C10 107.25
C9 C8 C11 106.08
C10 C8 C11 112.40
F1 C9 F2 106.50
F1 C9 F3 108.16
F1 C9 C8 112.24
F2 C9 F3 106.43
F2 C9 C8 110.78
F3 C9 C8 112.39
F4 C10 F5 107.22
F4 C10 F6 106.93
F4 C10 C8 110.64
F5 C10 F6 107.49
F5 C10 C8 112.69
F6 C10 C8 111.57
C8 C11 C12 124.98
C8 C11 C16 117.01
C12 C11 C16 117.89
C11 C12 C13 121.97
C12 C13 C14 119.99
C13 C14 C15 118.20
C13 C14 C17 118.25
C15 C14 C17 123.45
C14 C15 C16 121.84
C11 C16 C15 120.06
O3 C17 O4 124.51
O3 C17 C14 118.96
O4 C17 C14 116.50
O5 C18 O6 122.87
O5 C18 C19 117.33
O6 C18 C19 119.67
C18 C19 C20 120.31
C18 C19 C24 120.20
C20 C19 C24 119.40
C19 C20 C21 119.67
C20 C21 C22 121.01
C21 C22 C23 119.18
C21 C22 C25 123.56
C23 C22 C25 117.16
C22 C23 C24 119.73
C19 C24 C23 120.96
C22 C25 C26 111.95
C22 C25 C27 106.21
C22 C25 C28 112.66
C26 C25 C27 109.74
C26 C25 C28 104.75
C27 C25 C28 111.62
F7 C26 F8 106.71
F7 C26 F9 107.44
F7 C26 C25 111.70
F8 C26 F9 106.51
F8 C26 C25 112.67
F9 C26 C25 111.49
F10 C27 F11 107.06
F10 C27 F12 108.03
F10 C27 C25 112.52
F11 C27 F12 106.36
F11 C27 C25 111.79
F12 C27 C25 110.79
C25 C28 C29 117.40
C25 C28 C33 123.82
C29 C28 C33 118.51
C28 C29 C30 120.41
C29 C30 C31 120.24
C30 C31 C32 119.61
C30 C31 C34 120.48
C32 C31 C34 119.89
C31 C32 C33 119.78
C28 C33 C32 121.39
O7 C34 O8 120.39
O7 C34 C31 118.90
O8 C34 C31 120.71
Ni2 O9 H9A 119
Ni2 O9 H9B 115
H9A O9 H9B 100
Ni1 O10 H10 114
Ni2 O10 H10 112
Ni4 O10 H10 102
Ni1 O11 H11 96
Ni4 O11 H11 110

loop_
_geom_bond_atom_site_label_1
_geom_bond_atom_site_label_2
_geom_bond_distance
_geom_bond_site_symmetry_2
_ccdc_geom_bond_type
C1 C2 1.488 . S
C1 O1 1.211 . D
C1 O2 1.280 . S
C2 C3 1.380 . D
C2 C7 1.387 . S
C3 C4 1.370 . S
C3 H3 0.927 . S
C4 C5 1.395 . D
C4 H4 0.922 . S
C5 C6 1.374 . S
C5 C8 1.528 . S
C6 C7 1.384 . D
C6 H6 0.928 . S
C7 H7 0.921 . S
C8 C9 1.546 . S
C8 C10 1.516 . S
C8 C11 1.542 . S
C9 F1 1.339 . S
C9 F2 1.308 . S
C9 F3 1.317 . S
C10 F4 1.340 . S
C10 F5 1.322 . S
C10 F6 1.327 . S
C11 C12 1.366 . S
C11 C16 1.364 . D
C12 C13 1.382 . D
C12 H12 0.906 . S
C13 C14 1.360 . S
C13 H13 0.918 . S
C14 C15 1.365 . D
C14 C17 1.504 . S
C15 C16 1.381 . S
C15 H15 0.906 . S
C16 H16 0.919 . S
C17 O3 1.233 . D
C17 O4 1.241 . S
C18 C19 1.476 . S
C18 O5 1.276 . D
C18 O6 1.215 . S
C19 C20 1.368 . D
C19 C24 1.387 . S
C20 C21 1.371 . S
C20 H20 0.926 . S
C21 C22 1.388 . D
C21 H21 0.913 . S
C22 C23 1.372 . S
C22 C25 1.526 . S
C23 C24 1.369 . D
C23 H23 0.928 . S
C24 H24 0.912 . S
C25 C26 1.529 . S
C25 C27 1.543 . S
C25 C28 1.528 . S
C26 F7 1.331 . S
C26 F8 1.320 . S
C26 F9 1.327 . S
C27 F10 1.305 . S
C27 F11 1.319 . S
C27 F12 1.332 . S
C28 C29 1.377 . D
C28 C33 1.385 . S
C29 C30 1.384 . S
C29 H29 0.927 . S
C30 C31 1.384 . D
C30 H30 0.914 . S
C31 C32 1.371 . S
C31 C34 1.482 . S
C32 C33 1.376 . D
C32 H32 0.926 . S
C33 H33 0.915 . S
C34 O7 1.225 . D
C34 O8 1.260 . S
H10 O10 0.812 . S
H11 O11 0.853 . S
H9A O9 0.985 . S
H9B O9 0.821 . S
Ni1 O6 2.189 . S
Ni1 O10 2.048 . S
Ni1 O11 2.111 . S
Ni1 O3 2.119 3_675 S
Ni2 O2 2.160 . S
Ni2 O10 2.059 . S
Ni2 O4 2.119 3_675 S
Ni2 O8 2.136 4_664 S
O2 Ni3 2.193 . S
O3 Ni1 2.119 3_675 S
O4 Ni2 2.119 3_675 S
O5 Ni3 2.212 1_455 S
O8 Ni2 2.136 4_465 S
O10 Ni4 2.201 . S
O11 Ni3 2.049 1_455 S
O11 Ni4 2.109 . S
Ni3 O11 2.049 1_655 S
Ni3 O11 2.049 3_676 S
Ni3 O2 2.193 3_776 S
Ni3 O5 2.212 1_655 S
Ni3 O5 2.212 3_676 S
Ni4 O10 2.201 3_676 S
Ni4 O11 2.109 3_676 S
